data_4322496
loop_
_publ_author_name
'Ana Mar\'ia Atria'
'Andr\'es Vega'
'Mart\'in Contreras'
'Jorge Valenzuela'
'Evgenia Spodine'

_publ_section_title
;
 Magnetostructural Characterization of
 \m4-Oxohexa-\m2-chlorotetrakis(imidazole)copper(II)
;
_journal_name_full 'Inorganic Chemistry'
_journal_page_first 5681
_journal_page_last 5685
_journal_paper_doi 10.1021/ic990389v
_journal_volume 38
_journal_year 1999
_chemical_formula_sum 'C9.83 H19.32 Cl Cu4 N6 O1.83'
_chemical_formula_weight 787.23
_chemical_name_systematic
; 
 \m~4~oxo-hexa\m~2~chloro tetrakisimidazole tetracopper(II) methanol = 
solvate
;
_space_group_IT_number 19
_symmetry_cell_setting orthorhombic
_symmetry_space_group_name_Hall 'P 2ac 2ab'
_symmetry_space_group_name_H-M 'P 21 21 21'
_atom_sites_solution_hydrogens geom
_atom_sites_solution_primary direct
_atom_sites_solution_secondary difmap
_audit_creation_method SHELXL-93
_cell_angle_alpha 90.00
_cell_angle_beta 90.00
_cell_angle_gamma 90.00
_cell_formula_units_Z 4
_cell_length_a 11.469(2)
_cell_length_b 13.933(2)
_cell_length_c 16.778(3)
_cell_measurement_reflns_used 25
_cell_measurement_temperature 293(2)
_cell_measurement_theta_max 15
_cell_measurement_theta_min 7.5
_cell_volume 2681.1(8)
_computing_cell_refinement 'P3/P4-PC (Siemens, 1991)'
_computing_data_collection 'P3/P4-PC (Siemens, 1991)'
_computing_data_reduction 'XDISK in SHELXTL/PC (Siemens, 1991)'
_computing_molecular_graphics 'XP in SHELXTL (Sheldrick, 1993)'
_computing_publication_material 'XCIF in SHELXTL (Sheldrick, 1993)'
_computing_structure_refinement 'XL in SHELXTL (Sheldrick, 1993)'
_computing_structure_solution 'XS in SHELXTL (Sheldrick, 1993)'
_diffrn_ambient_temperature 293(2)
_diffrn_measured_fraction_theta_full 0.979
_diffrn_measured_fraction_theta_max 0.979
_diffrn_measurement_device_type 'Siemens R3m Diffractometer'
_diffrn_measurement_method \q/2\q
_diffrn_radiation_monochromator graphite
_diffrn_radiation_source 'fine-focus sealed tube'
_diffrn_radiation_type MoK\a
_diffrn_radiation_wavelength 0.71073
_diffrn_reflns_av_R_equivalents 0.00
_diffrn_reflns_av_sigmaI/netI 9.36
_diffrn_reflns_limit_h_max 13
_diffrn_reflns_limit_h_min 0
_diffrn_reflns_limit_k_max 16
_diffrn_reflns_limit_k_min 0
_diffrn_reflns_limit_l_max 19
_diffrn_reflns_limit_l_min 0
_diffrn_reflns_number 2688
_diffrn_reflns_theta_full 25.05
_diffrn_reflns_theta_max 25.05
_diffrn_reflns_theta_min 1.90
_diffrn_standards_decay_% 'no decay'
_diffrn_standards_interval_count 98
_diffrn_standards_number 2
_exptl_absorpt_coefficient_mu 3.76
_exptl_crystal_colour dark_green
_exptl_crystal_density_diffrn 1.950
_exptl_crystal_density_method 'not measured'
_exptl_crystal_description prisms
_exptl_crystal_F_000 1552
_exptl_crystal_size_max 0.10
_exptl_crystal_size_mid 0.08
_exptl_crystal_size_min 0.05
_refine_diff_density_max 0.569
_refine_diff_density_min -0.379
_refine_diff_density_rms 0.159
_refine_ls_abs_structure_details 'Flack H D (1983), Acta Cryst. A39, 876-881'
_refine_ls_abs_structure_Flack -0.01(2)
_refine_ls_extinction_method none
_refine_ls_goodness_of_fit_ref 0.933
_refine_ls_hydrogen_treatment mixed
_refine_ls_matrix_type full
_refine_ls_number_parameters 298
_refine_ls_number_reflns 2688
_refine_ls_number_restraints 1
_refine_ls_restrained_S_all 0.933
_refine_ls_R_factor_all 0.0458
_refine_ls_R_factor_gt 0.0322
_refine_ls_shift/su_max 0.000
_refine_ls_shift/su_mean 0.000
_refine_ls_structure_factor_coef Fsqd
_refine_ls_weighting_details 'w=1/[\s^2^(Fo^2^)+(0.04P)^2^] where P=(Fo^2^+2Fc^2^)/3'
_refine_ls_weighting_scheme calc
_refine_ls_wR_factor_gt 0.0695
_refine_ls_wR_factor_ref 0.0734
_reflns_number_gt 2688
_reflns_number_total 2688
_reflns_threshold_expression >2sigma(I)
_cod_data_source_file ic990389v.cif
_cod_data_source_block amimbra
_cod_depositor_comments
;
The following automatic conversions were performed:

'_geom_bond_publ_flag' value 'Y' changed to 'y' according to the
built-in table from CIF Core dictionary named 'cif_core.dic' version
2.4.1 from 2010-06-29 (26 times).

'_geom_bond_publ_flag' value 'N'
changed to 'n' according to the built-in table from CIF Core
dictionary named 'cif_core.dic' version 2.4.1 from 2010-06-29 (21
time).

'_geom_angle_publ_flag' value 'Y' changed to 'y' according to
the built-in table from CIF Core dictionary named 'cif_core.dic'
version 2.4.1 from 2010-06-29 (24 times).

'_geom_angle_publ_flag'
value 'N' changed to 'n' according to the built-in table from CIF
Core dictionary named 'cif_core.dic' version 2.4.1 from 2010-06-29
(51 time).

Automatic conversion script
Id: cif_fix_values 1673 2011-04-08 12:14:43Z adriana 

The following automatic conversions were performed:

'_refine_ls_weighting_scheme' value 'calc
w=1/[\s^2^(Fo^2^)+(0.04P)^2^] where P=(Fo^2^+2Fc^2^)/3' was changed
to 'calc'. New tag '_refine_ls_weighting_details' was created. The
value of the new tag was set to 'w=1/[\s^2^(Fo^2^)+(0.04P)^2^] where
P=(Fo^2^+2Fc^2^)/3'.

Automatic conversion script
Id: cif_fix_values 3143 2015-03-26 13:38:13Z robertas 
;
_cod_original_cell_volume 2681.1(7)
_cod_original_formula_sum 'C9.83 H19.32 Cl1 Cu4 N6 O1.83'
_cod_database_code 4322496

loop_
_symmetry_equiv_pos_as_xyz
'x, y, z'
'-x+1/2, -y, z+1/2'
'-x, y+1/2, -z+1/2'
'x+1/2, -y+1/2, -z'

loop_
_atom_site_label
_atom_site_type_symbol
_atom_site_fract_x
_atom_site_fract_y
_atom_site_fract_z
_atom_site_U_iso_or_equiv
_atom_site_adp_type
_atom_site_occupancy
_atom_site_calc_flag
_atom_site_refinement_flags
_atom_site_disorder_assembly
_atom_site_disorder_group
Cu1 Cu -0.9949(1) -0.4374(1) 0.0697(1) 0.035(1) Uani 1 d . . .
Cu2 Cu -0.7762(1) -0.4326(1) -0.0402(1) 0.038(1) Uani 1 d . . .
Cu3 Cu -1.0251(1) -0.4425(1) -0.1155(1) 0.038(1) Uani 1 d . . .
Cu4 Cu -0.9153(1) -0.6195(1) -0.0293(1) 0.038(1) Uani 1 d . . .
O1 O -0.9298(6) -0.4834(5) -0.0289(4) 0.030(1) Uani 1 d . . .
Cl1 Cl -1.1651(2) -0.3959(1) -0.0029(1) 0.043(1) Uani 1 d . . .
Cl2 Cl -0.9973(2) -0.6131(1) 0.1029(1) 0.055(1) Uani 1 d . . .
Cl3 Cl -0.8013(2) -0.3750(2) 0.0924(1) 0.051(1) Uani 1 d . . .
Cl4 Cl -0.7247(2) -0.5887(1) -0.0831(2) 0.060(1) Uani 1 d . . .
Cl5 Cl -0.8821(2) -0.3171(1) -0.1297(1) 0.052(1) Uani 1 d . . .
Cl6 Cl -1.0581(2) -0.6083(2) -0.1394(1) 0.064(1) Uani 1 d . . .
N1 N -1.0505(5) -0.3893(4) 0.1712(3) 0.041(2) Uani 1 d . . .
N2 N -1.1429(7) -0.3049(6) 0.2614(4) 0.066(2) Uani 1 d . . .
H2B H -1.1941 -0.2681 0.2831 0.080 Uiso 1 calc R . .
N3 N -0.6202(5) -0.3831(4) -0.0555(4) 0.045(2) Uani 1 d . . .
N4 N -0.4514(5) -0.3189(5) -0.0338(5) 0.063(2) Uani 1 d . . .
H4B H -0.3949 -0.2915 -0.0089 0.076 Uiso 1 calc R . .
N5 N -1.1248(5) -0.3960(4) -0.2007(4) 0.048(2) Uani 1 d . . .
N6 N -1.2636(7) -0.3867(4) -0.2880(4) 0.085(3) Uani 1 d . . .
H6B H -1.3193 -0.4035 -0.3194 0.102 Uiso 1 calc R . .
N7 N -0.8920(5) -0.7589(4) -0.0256(4) 0.046(2) Uani 1 d . . .
N8 N -0.8122(8) -0.8973(5) -0.0024(5) 0.070(2) Uani 1 d . . .
H8B H -0.7622 -0.9401 0.0116 0.085 Uiso 1 calc R . .
C1 C -1.1429(7) -0.3349(6) 0.1848(5) 0.053(2) Uani 1 d . . .
H1A H -1.1996 -0.3196 0.1473 0.064 Uiso 1 calc R . .
C2 C -1.0501(9) -0.3419(7) 0.2975(5) 0.068(3) Uani 1 d . . .
H2A H -1.0287 -0.3337 0.3505 0.082 Uiso 1 calc R . .
C3 C -0.9931(8) -0.3939(6) 0.2418(5) 0.059(2) Uani 1 d . . .
H3A H -0.9246 -0.4279 0.2507 0.071 Uiso 1 calc R . .
C4 C -0.5547(7) -0.3380(5) -0.0033(5) 0.052(2) Uani 1 d . . .
H4A H -0.5781 -0.3217 0.0480 0.063 Uiso 1 calc R . .
C5 C -0.4479(8) -0.3490(6) -0.1097(7) 0.067(3) Uani 1 d . . .
H5A H -0.3866 -0.3427 -0.1456 0.081 Uiso 1 calc R . .
C6 C -0.5530(8) -0.3904(6) -0.1227(5) 0.062(2) Uani 1 d . . .
H6A H -0.5760 -0.4194 -0.1701 0.074 Uiso 1 calc R . .
C7 C -1.2054(7) -0.4456(8) -0.2390(5) 0.064(2) Uani 1 d . . .
H7A H -1.2195 -0.5109 -0.2329 0.077 Uiso 1 calc R . .
C8 C -1.2199(10) -0.2953(8) -0.2802(5) 0.075(3) Uani 1 d . . .
H8A H -1.2443 -0.2399 -0.3063 0.090 Uiso 1 calc R . .
C9 C -1.1358(9) -0.3042(6) -0.2275(5) 0.061(3) Uani 1 d . . .
H9A H -1.0892 -0.2535 -0.2104 0.073 Uiso 1 calc R . .
C10 C -0.7966(8) -0.8027(6) -0.0007(5) 0.063(3) Uani 1 d . . .
H10A H -0.7286 -0.7721 0.0156 0.076 Uiso 1 calc R . .
C11 C -0.9182(9) -0.9135(6) -0.0294(8) 0.093(4) Uani 1 d . . .
H11A H -0.9521 -0.9733 -0.0381 0.112 Uiso 1 calc R . .
C12 C -0.9685(8) -0.8274(7) -0.0420(7) 0.088(4) Uani 1 d . . .
H12A H -1.0446 -0.8176 -0.0594 0.105 Uiso 1 calc R . .
O2 O -0.7068(12) -0.6683(8) 0.1714(7) 0.164(5) Uani 0.83 d PD . .
H2C H -0.7209 -0.6634 0.1215 0.159 Uiso 0.83 d PR . .
C99 C -0.6688(18) -0.5705(9) 0.1818(9) 0.208(11) Uani 0.83 d PD . .
H99A H -0.5897 -0.5566 0.1671 0.249 Uiso 0.83 d PR . .
H99B H -0.6909 -0.5655 0.2369 0.249 Uiso 0.83 d PR . .
H99C H -0.7309 -0.5382 0.1544 0.249 Uiso 0.83 d PR . .

loop_
_atom_site_aniso_label
_atom_site_aniso_U_11
_atom_site_aniso_U_22
_atom_site_aniso_U_33
_atom_site_aniso_U_23
_atom_site_aniso_U_13
_atom_site_aniso_U_12
Cu1 0.035(1) 0.035(1) 0.036(1) 0.000(1) 0.002(1) 0.005(1)
Cu2 0.029(1) 0.032(1) 0.052(1) -0.004(1) -0.003(1) -0.004(1)
Cu3 0.037(1) 0.036(1) 0.039(1) 0.005(1) -0.008(1) -0.001(1)
Cu4 0.040(1) 0.025(1) 0.050(1) 0.000(1) 0.003(1) 0.001(1)
Cl1 0.031(1) 0.043(1) 0.056(1) -0.001(1) -0.002(1) 0.006(1)
Cl2 0.070(1) 0.035(1) 0.058(1) 0.011(1) 0.025(1) 0.009(1)
Cl3 0.039(1) 0.063(1) 0.050(1) -0.013(1) -0.002(1) -0.004(1)
Cl4 0.045(1) 0.036(1) 0.100(2) -0.013(1) 0.025(1) -0.001(1)
Cl5 0.047(1) 0.048(1) 0.061(1) 0.017(1) -0.006(1) -0.012(1)
Cl6 0.074(2) 0.039(1) 0.077(2) -0.007(1) -0.033(1) -0.007(1)
O1 0.026(2) 0.028(2) 0.035(3) -0.003(2) 0.002(2) 0.003(2)
N1 0.046(4) 0.037(3) 0.040(4) -0.001(3) 0.002(3) 0.009(3)
N2 0.067(5) 0.069(5) 0.062(5) -0.022(4) 0.016(4) 0.019(4)
N3 0.028(3) 0.040(3) 0.067(4) -0.009(3) -0.001(3) -0.003(3)
N4 0.032(4) 0.047(4) 0.111(7) -0.002(5) -0.006(4) -0.013(3)
N5 0.047(4) 0.059(4) 0.040(4) 0.013(3) -0.011(3) 0.005(3)
N6 0.076(6) 0.126(8) 0.053(5) 0.005(5) -0.024(4) 0.023(6)
N7 0.050(4) 0.028(3) 0.059(4) -0.003(3) 0.003(3) 0.000(3)
N8 0.079(6) 0.037(4) 0.095(6) 0.016(4) 0.012(5) 0.022(4)
C1 0.054(5) 0.049(5) 0.057(5) 0.001(4) 0.006(5) 0.005(4)
C2 0.088(7) 0.069(6) 0.048(5) -0.016(5) 0.006(5) 0.001(6)
C3 0.062(5) 0.067(6) 0.048(5) -0.004(4) -0.006(5) 0.012(5)
C4 0.043(5) 0.041(4) 0.074(6) 0.002(4) 0.004(4) -0.002(4)
C5 0.050(5) 0.055(5) 0.097(8) -0.013(6) 0.028(5) -0.012(4)
C6 0.055(5) 0.064(6) 0.067(6) -0.022(5) 0.013(5) -0.013(5)
C7 0.054(5) 0.079(6) 0.060(5) 0.006(5) -0.025(5) -0.006(5)
C8 0.088(7) 0.076(7) 0.060(6) 0.020(5) -0.011(6) 0.029(7)
C9 0.062(7) 0.047(5) 0.054(5) 0.004(4) -0.017(5) 0.014(5)
C10 0.064(6) 0.040(5) 0.086(7) -0.006(5) -0.017(5) 0.014(5)
C11 0.063(6) 0.033(5) 0.184(12) 0.002(6) 0.018(8) -0.005(5)
C12 0.044(5) 0.045(5) 0.174(12) 0.005(7) 0.008(7) 0.003(5)
O2 0.213(12) 0.139(8) 0.141(9) -0.019(8) 0.055(9) -0.086(10)
C99 0.324(29) 0.180(17) 0.119(13) 0.031(14) 0.012(17) 0.152(20)

loop_
_atom_type_symbol
_atom_type_description
_atom_type_scat_dispersion_real
_atom_type_scat_dispersion_imag
_atom_type_scat_source
C C 0.0033 0.0016 'International Tables Vol C Tables 4.2.6.8 and 6.1.1.4'
H H 0.0000 0.0000 'International Tables Vol C Tables 4.2.6.8 and 6.1.1.4'
N N 0.0061 0.0033 'International Tables Vol C Tables 4.2.6.8 and 6.1.1.4'
Cl Cl 0.1484 0.1585 'International Tables Vol C Tables 4.2.6.8 and 6.1.1.4'
Cu Cu 0.3201 1.2651 'International Tables Vol C Tables 4.2.6.8 and 6.1.1.4'
O O 0.0106 0.0060 'International Tables Vol C Tables 4.2.6.8 and 6.1.1.4'

loop_
_geom_angle_atom_site_label_1
_geom_angle_atom_site_label_2
_geom_angle_atom_site_label_3
_geom_angle
_geom_angle_site_symmetry_1
_geom_angle_site_symmetry_3
_geom_angle_publ_flag
Cu4 O1 Cu3 110.2(2) . . y
Cu4 O1 Cu2 106.8(2) . . y
Cu3 O1 Cu2 110.0(2) . . y
Cu4 O1 Cu1 111.7(2) . . y
Cu3 O1 Cu1 109.5(2) . . y
Cu2 O1 Cu1 108.7(2) . . y
Cl1 Cu1 Cl3 138.60(8) . . y
Cl1 Cu1 Cl2 110.04(8) . . y
Cl3 Cu1 Cl2 109.04(8) . . y
Cl4 Cu2 Cl3 128.61(9) . . y
Cl4 Cu2 Cl5 121.81(9) . . y
Cl3 Cu2 Cl5 106.49(8) . . y
Cl6 Cu3 Cl1 105.71(8) . . y
Cl5 Cu3 Cl1 108.41(8) . . y
Cl6 Cu3 Cl5 142.91(9) . . y
Cl4 Cu4 Cl2 133.94(9) . . y
Cl4 Cu4 Cl6 108.08(10) . . y
Cl2 Cu4 Cl6 115.22(9) . . y
Cu1 Cl1 Cu3 78.50(6) . . y
Cu4 Cl2 Cu1 80.09(6) . . y
Cu2 Cl3 Cu1 80.93(6) . . y
Cu2 Cl4 Cu4 79.79(6) . . y
Cu3 Cl5 Cu2 78.80(6) . . y
Cu3 Cl6 Cu4 80.22(7) . . y
O1 Cu1 Cl2 82.53(13) . . n
N1 Cu1 Cl2 98.0(2) . . n
O1 Cu3 N5 177.4(2) . . n
O1 Cu3 Cl6 85.95(14) . . n
N5 Cu3 Cl6 96.1(2) . . n
O1 Cu3 Cl5 84.38(14) . . n
N5 Cu3 Cl5 94.9(2) . . n
O1 Cu3 Cl1 82.69(14) . . n
N5 Cu3 Cl1 95.1(2) . . n
O1 Cu2 N3 177.9(2) . . n
O1 Cu2 Cl4 85.37(13) . . n
N3 Cu2 Cl4 93.2(2) . . n
O1 Cu2 Cl3 85.42(14) . . n
N3 Cu2 Cl3 96.6(2) . . n
O1 Cu2 Cl5 81.44(14) . . n
N3 Cu2 Cl5 98.0(2) . . n
O1 Cu4 N7 176.5(2) . . n
O1 Cu4 Cl4 84.45(14) . . n
N7 Cu4 Cl4 93.7(3) . . n
O1 Cu4 Cl2 85.7(2) . . n
N7 Cu4 Cl2 93.5(2) . . n
O1 Cu4 Cl6 83.2(2) . . n
N7 Cu4 Cl6 100.2(2) . . n
C10 N7 C12 106.3(7) . . n
C10 N7 Cu4 125.5(5) . . n
C12 N7 Cu4 128.1(6) . . n
C4 N3 C6 105.2(6) . . n
C4 N3 Cu2 127.7(5) . . n
C6 N3 Cu2 127.1(5) . . n
N8 C11 C12 107.3(8) . . n
C11 N8 C10 107.6(8) . . n
N7 C12 C11 109.0(8) . . n
N7 C10 N8 109.9(8) . . n
C7 N5 C9 105.4(7) . . n
C7 N5 Cu3 126.6(6) . . n
C9 N5 Cu3 127.6(6) . . n
C4 N4 C5 109.4(8) . . n
C1 N1 C3 105.3(7) . . n
C1 N1 Cu1 127.9(6) . . n
C3 N1 Cu1 126.3(5) . . n
N3 C4 N4 110.7(8) . . n
N1 C1 N2 110.0(8) . . n
C2 C3 N1 110.1(8) . . n
N5 C7 N6 109.1(9) . . n
C8 C9 N5 112.2(9) . . n
N4 C5 C6 105.1(8) . . n
C5 C6 N3 109.6(8) . . n
C2 N2 C1 108.2(7) . . n
C7 N6 C8 109.1(8) . . n
N2 C2 C3 106.4(8) . . n
C9 C8 N6 104.1(8) . . n

loop_
_geom_bond_atom_site_label_1
_geom_bond_atom_site_label_2
_geom_bond_distance
_geom_bond_site_symmetry_2
_geom_bond_publ_flag
Cu1 Cu2 3.114(1) . y
Cu1 Cu3 3.126(1) . y
Cu1 Cu4 3.167(1) . y
Cu2 Cu3 3.125(1) . y
Cu2 Cu4 3.061(1) . y
Cu3 Cu4 3.124(1) . y
Cu1 O1 1.924(4) . y
Cu2 O1 1.909(4) . y
Cu3 O1 1.906(4) . y
Cu4 O1 1.903(4) . y
Cu1 N1 1.938(6) . y
Cu2 N3 1.934(6) . y
Cu3 N5 1.943(6) . y
Cu4 N7 1.961(6) . y
Cu1 Cl1 2.372(2) . y
Cu1 Cl2 2.510(2) . y
Cu1 Cl3 2.415(2) . y
Cu2 Cl3 2.383(2) . y
Cu2 Cl4 2.367(2) . y
Cu2 Cl5 2.513(2) . y
Cu3 Cl1 2.564(2) . y
Cu3 Cl5 2.408(2) . y
Cu3 Cl6 2.374(2) . y
Cu4 Cl2 2.410(2) . y
Cu4 Cl4 2.404(2) . y
Cu4 Cl6 2.473(2) . y
N1 C1 1.323(10) . n
N1 C3 1.358(10) . n
C1 N2 1.352(10) . n
C3 C2 1.350(12) . n
N2 C2 1.328(12) . n
N3 C4 1.313(10) . n
N3 C6 1.370(10) . n
N4 C4 1.318(10) . n
N4 C5 1.341(11) . n
C5 C6 1.354(12) . n
N5 C7 1.321(10) . n
N5 C9 1.362(10) . n
C7 N6 1.339(11) . n
N6 C8 1.375(13) . n
C9 C8 1.315(12) . n
N7 C10 1.322(10) . n
N7 C12 1.326(10) . n
C11 N8 1.317(13) . n
N8 C10 1.330(10) . n
C11 C12 1.349(12) . n
O2 C99 1.441(9) . n
